data_7703653
loop_
_publ_author_name
'Shiga, Takuya'
'Kumamaru, Rina'
'Newton, Graham N.'
'Oshio, Hiroki'

_publ_section_title
;
 Heteroleptic iron(ii) complexes with naphthoquinone-type ligands.
;
_journal_issue 5
_journal_name_full 'Dalton transactions (Cambridge, England : 2003)'
_journal_page_first 1485
_journal_page_last 1491
_journal_paper_doi 10.1039/c9dt03946e
_journal_volume 49
_journal_year 2020
_chemical_formula_moiety 'C38 H30 Fe N8 O4, C3 H7 N O'
_chemical_formula_sum 'C41 H37 Fe N9 O5'
_chemical_formula_weight 791.64
_space_group_crystal_system monoclinic
_space_group_IT_number 14
_space_group_name_Hall '-P 2ybc'
_space_group_name_H-M_alt 'P 1 21/c 1'
_atom_sites_solution_hydrogens geom
_audit_creation_method SHELXL-2016/6
_audit_update_record
;
2019-09-30 deposited with the CCDC.	2019-12-27 downloaded from the CCDC.
;
_cell_angle_alpha 90
_cell_angle_beta 109.818(3)
_cell_angle_gamma 90
_cell_formula_units_Z 4
_cell_length_a 14.218(3)
_cell_length_b 17.474(4)
_cell_length_c 15.627(4)
_cell_measurement_reflns_used 4652
_cell_measurement_temperature 100(2)
_cell_measurement_theta_max 27.52
_cell_measurement_theta_min 2.33
_cell_volume 3652.5(15)
_computing_cell_refinement 'Bruker SAINT'
_computing_data_collection 'Bruker APEX2'
_computing_data_reduction 'Bruker SAINT'
_computing_molecular_graphics 'Bruker SHELXTL'
_computing_publication_material 'Bruker SHELXTL'
_computing_structure_refinement 'SHELXL-2014 (Sheldrick 2014)'
_computing_structure_solution 'SHELXS-97 (Sheldrick 2008)'
_diffrn_ambient_temperature 100(2)
_diffrn_detector_area_resol_mean 8.366
_diffrn_measured_fraction_theta_full 0.998
_diffrn_measured_fraction_theta_max 0.995
_diffrn_measurement_device_type 'Bruker APEX-II CCD'
_diffrn_measurement_method '\f and \w scans'
_diffrn_radiation_type MoK\a
_diffrn_radiation_wavelength 0.71073
_diffrn_reflns_av_R_equivalents 0.0507
_diffrn_reflns_av_unetI/netI 0.0661
_diffrn_reflns_Laue_measured_fraction_full 0.998
_diffrn_reflns_Laue_measured_fraction_max 0.995
_diffrn_reflns_limit_h_max 18
_diffrn_reflns_limit_h_min -18
_diffrn_reflns_limit_k_max 22
_diffrn_reflns_limit_k_min -20
_diffrn_reflns_limit_l_max 13
_diffrn_reflns_limit_l_min -20
_diffrn_reflns_number 20780
_diffrn_reflns_point_group_measured_fraction_full 0.998
_diffrn_reflns_point_group_measured_fraction_max 0.995
_diffrn_reflns_theta_full 25.242
_diffrn_reflns_theta_max 27.497
_diffrn_reflns_theta_min 1.522
_diffrn_source 'fine-focus sealed tube'
_exptl_absorpt_coefficient_mu 0.473
_exptl_absorpt_correction_T_max 0.7456
_exptl_absorpt_correction_T_min 0.5268
_exptl_absorpt_correction_type empirical
_exptl_absorpt_process_details SADABS
_exptl_crystal_colour 'dark green'
_exptl_crystal_density_diffrn 1.440
_exptl_crystal_density_method 'not measured'
_exptl_crystal_description plates
_exptl_crystal_F_000 1648
_exptl_crystal_size_max 0.250
_exptl_crystal_size_mid 0.200
_exptl_crystal_size_min 0.150
_refine_diff_density_max 1.933
_refine_diff_density_min -0.729
_refine_diff_density_rms 0.082
_refine_ls_extinction_method none
_refine_ls_goodness_of_fit_ref 1.039
_refine_ls_hydrogen_treatment constr
_refine_ls_matrix_type full
_refine_ls_number_parameters 507
_refine_ls_number_reflns 8347
_refine_ls_number_restraints 0
_refine_ls_restrained_S_all 1.039
_refine_ls_R_factor_all 0.1024
_refine_ls_R_factor_gt 0.0603
_refine_ls_shift/su_max 0.001
_refine_ls_shift/su_mean 0.000
_refine_ls_structure_factor_coef Fsqd
_refine_ls_weighting_details 'w=1/[\s^2^(Fo^2^)+(0.0771P)^2^+4.8421P] where P=(Fo^2^+2Fc^2^)/3'
_refine_ls_weighting_scheme calc
_refine_ls_wR_factor_gt 0.1455
_refine_ls_wR_factor_ref 0.1760
_reflns_Friedel_coverage 0.000
_reflns_number_gt 5446
_reflns_number_total 8347
_reflns_threshold_expression 'I > 2\s(I)'
_cod_data_source_file c9dt03946e2.cif
_cod_data_source_block Comp2_100K
_cod_original_cell_volume 3652.6(14)
_cod_original_sg_symbol_H-M 'P 21/c'
_cod_database_code 7703653
_shelx_shelxl_version_number 2016/6
_shelx_space_group_comment
;
The symmetry employed for this shelxl refinement is uniquely defined
by the following loop, which should always be used as a source of
symmetry information in preference to the above space-group names.
They are only intended as comments.
;
_shelx_estimated_absorpt_t_min 0.891
_shelx_estimated_absorpt_t_max 0.932

loop_
_space_group_symop_operation_xyz
'x, y, z'
'-x, y+1/2, -z+1/2'
'-x, -y, -z'
'x, -y-1/2, z-1/2'

loop_
_atom_site_label
_atom_site_type_symbol
_atom_site_fract_x
_atom_site_fract_y
_atom_site_fract_z
_atom_site_U_iso_or_equiv
_atom_site_adp_type
_atom_site_occupancy
_atom_site_site_symmetry_order
_atom_site_calc_flag
_atom_site_refinement_flags_posn
_atom_site_refinement_flags_adp
_atom_site_refinement_flags_occupancy
_atom_site_disorder_assembly
_atom_site_disorder_group
Fe1 Fe 0.49705(3) 0.49373(3) 0.75358(3) 0.02392(14) Uani 1 1 d . . . . .
N1 N 0.6150(2) 0.54081(16) 0.73221(17) 0.0247(6) Uani 1 1 d . . . . .
N2 N 0.42832(19) 0.53149(16) 0.62524(17) 0.0235(6) Uani 1 1 d . . . . .
N3 N 0.4537(2) 0.59676(16) 0.50687(17) 0.0260(6) Uani 1 1 d . . . . .
N4 N 0.4631(2) 0.58749(16) 0.80748(17) 0.0247(6) Uani 1 1 d . . . . .
N5 N 0.5805(2) 0.47285(17) 0.88480(17) 0.0264(6) Uani 1 1 d . . . . .
N6 N 0.6385(2) 0.52924(17) 1.02626(17) 0.0270(6) Uani 1 1 d . . . . .
N7 N 0.3816(2) 0.43963(17) 0.77325(17) 0.0278(6) Uani 1 1 d . . . . .
H7 H 0.370895 0.458657 0.823355 0.033 Uiso 1 1 calc R U . . .
H7A H 0.325126 0.446494 0.724327 0.033 Uiso 1 1 calc R U . . .
N8 N 0.5197(2) 0.39087(16) 0.70496(17) 0.0274(6) Uani 1 1 d . . . . .
H8 H 0.515733 0.396250 0.645915 0.033 Uiso 1 1 calc R U . . .
H8A H 0.582385 0.374275 0.737181 0.033 Uiso 1 1 calc R U . . .
O1 O 0.21964(18) 0.47914(16) 0.60994(16) 0.0380(6) Uani 1 1 d . . . . .
O2 O 0.29159(18) 0.63152(16) 0.33595(16) 0.0375(6) Uani 1 1 d . . . . .
O3 O 0.6581(2) 0.31646(17) 0.85621(17) 0.0520(8) Uani 1 1 d . . . . .
O4 O 0.79092(19) 0.46150(16) 1.18239(15) 0.0387(6) Uani 1 1 d . . . . .
C1 C 0.7102(3) 0.5440(2) 0.7902(2) 0.0308(8) Uani 1 1 d . . . . .
H1 H 0.725209 0.521257 0.848485 0.037 Uiso 1 1 calc R U . . .
C2 C 0.7868(3) 0.5785(2) 0.7692(2) 0.0322(8) Uani 1 1 d . . . . .
H2 H 0.852540 0.579380 0.812370 0.039 Uiso 1 1 calc R U . . .
C3 C 0.7667(3) 0.6122(2) 0.6840(2) 0.0306(8) Uani 1 1 d . . . . .
H3 H 0.818098 0.636691 0.667945 0.037 Uiso 1 1 calc R U . . .
C4 C 0.6697(3) 0.6089(2) 0.6234(2) 0.0277(7) Uani 1 1 d . . . . .
H4 H 0.653555 0.630661 0.564452 0.033 Uiso 1 1 calc R U . . .
C5 C 0.5964(2) 0.57370(19) 0.6493(2) 0.0241(7) Uani 1 1 d . . . . .
C36 C 0.2802(3) 0.2693(3) 0.6267(3) 0.0455(10) Uani 1 1 d . . . . .
H36 H 0.307340 0.216970 0.642294 0.055 Uiso 1 1 calc R U . . .
H36A H 0.225579 0.266995 0.567200 0.055 Uiso 1 1 calc R U . . .
C37 C 0.2387(3) 0.2979(3) 0.6996(3) 0.0455(10) Uani 1 1 d . . . . .
H37 H 0.204855 0.347644 0.680529 0.055 Uiso 1 1 calc R U . . .
H37A H 0.188565 0.260952 0.705825 0.055 Uiso 1 1 calc R U . . .
N9 N 0.0431(3) 0.3521(3) 0.9225(2) 0.0609(11) Uani 1 1 d . . . . .
O5 O 0.0780(5) 0.2357(4) 0.8695(4) 0.145(3) Uani 1 1 d . . . . .
C6 C 0.4926(2) 0.56806(19) 0.5915(2) 0.0239(7) Uani 1 1 d . . . . .
C7 C 0.3394(2) 0.5364(2) 0.5541(2) 0.0244(7) Uani 1 1 d . . . . .
C8 C 0.3561(2) 0.5762(2) 0.4832(2) 0.0258(7) Uani 1 1 d . . . . .
C9 C 0.2779(3) 0.5935(2) 0.3964(2) 0.0287(8) Uani 1 1 d . . . . .
C10 C 0.1787(3) 0.5592(2) 0.3855(2) 0.0282(7) Uani 1 1 d . . . . .
C11 C 0.1008(3) 0.5688(2) 0.3030(2) 0.0338(8) Uani 1 1 d . . . . .
H11 H 0.110826 0.599121 0.256407 0.041 Uiso 1 1 calc R U . . .
C12 C 0.0091(3) 0.5345(3) 0.2888(2) 0.0403(9) Uani 1 1 d . . . . .
H12 H -0.043926 0.542035 0.232882 0.048 Uiso 1 1 calc R U . . .
C13 C -0.0057(3) 0.4890(3) 0.3559(2) 0.0412(10) Uani 1 1 d . . . . .
H13 H -0.067872 0.463913 0.345266 0.049 Uiso 1 1 calc R U . . .
C14 C 0.0712(3) 0.4804(2) 0.4391(2) 0.0371(9) Uani 1 1 d . . . . .
H14 H 0.060915 0.449618 0.485266 0.044 Uiso 1 1 calc R U . . .
C15 C 0.1627(2) 0.5165(2) 0.4550(2) 0.0285(8) Uani 1 1 d . . . . .
C16 C 0.2412(2) 0.5080(2) 0.5471(2) 0.0292(8) Uani 1 1 d . . . . .
C17 C 0.3946(3) 0.6411(2) 0.7656(2) 0.0284(8) Uani 1 1 d . . . . .
H17 H 0.359671 0.635939 0.702199 0.034 Uiso 1 1 calc R U . . .
C18 C 0.3728(3) 0.7029(2) 0.8101(2) 0.0310(8) Uani 1 1 d . . . . .
H18 H 0.322386 0.738243 0.778245 0.037 Uiso 1 1 calc R U . . .
C19 C 0.4253(3) 0.7130(2) 0.9024(2) 0.0307(8) Uani 1 1 d . . . . .
H19 H 0.413346 0.756322 0.933960 0.037 Uiso 1 1 calc R U . . .
C20 C 0.4952(3) 0.6587(2) 0.9468(2) 0.0289(8) Uani 1 1 d . . . . .
H20 H 0.532191 0.664018 1.009786 0.035 Uiso 1 1 calc R U . . .
C21 C 0.5110(2) 0.5962(2) 0.8986(2) 0.0261(7) Uani 1 1 d . . . . .
C22 C 0.5770(2) 0.5333(2) 0.9388(2) 0.0253(7) Uani 1 1 d . . . . .
C23 C 0.6521(2) 0.4264(2) 0.9430(2) 0.0262(7) Uani 1 1 d . . . . .
C24 C 0.6862(2) 0.4622(2) 1.0285(2) 0.0266(7) Uani 1 1 d . . . . .
C25 C 0.7640(3) 0.4306(2) 1.1075(2) 0.0304(8) Uani 1 1 d . . . . .
C26 C 0.8116(3) 0.3586(2) 1.0902(2) 0.0303(8) Uani 1 1 d . . . . .
C27 C 0.8947(3) 0.3285(2) 1.1587(3) 0.0399(9) Uani 1 1 d . . . . .
H27 H 0.919865 0.353352 1.216066 0.048 Uiso 1 1 calc R U . . .
C28 C 0.9399(3) 0.2631(2) 1.1432(3) 0.0427(10) Uani 1 1 d . . . . .
H28 H 0.996931 0.243438 1.189682 0.051 Uiso 1 1 calc R U . . .
C29 C 0.9035(3) 0.2257(3) 1.0610(3) 0.0424(10) Uani 1 1 d . . . . .
H29 H 0.935442 0.180515 1.051038 0.051 Uiso 1 1 calc R U . . .
C30 C 0.8202(3) 0.2540(2) 0.9926(3) 0.0371(9) Uani 1 1 d . . . . .
H30 H 0.794381 0.227365 0.936479 0.045 Uiso 1 1 calc R U . . .
C31 C 0.7747(3) 0.3209(2) 1.0061(2) 0.0312(8) Uani 1 1 d . . . . .
C32 C 0.6891(3) 0.3529(2) 0.9274(2) 0.0326(8) Uani 1 1 d . . . . .
C33 C 0.4068(3) 0.3571(2) 0.7859(2) 0.0307(8) Uani 1 1 d . . . . .
H33 H 0.463128 0.351533 0.844878 0.037 Uiso 1 1 calc R U . . .
C34 C 0.4458(3) 0.3323(2) 0.7104(2) 0.0310(8) Uani 1 1 d . . . . .
H34 H 0.481300 0.282253 0.728052 0.037 Uiso 1 1 calc R U . . .
C35 C 0.3627(3) 0.3222(2) 0.6195(2) 0.0338(8) Uani 1 1 d . . . . .
H35 H 0.391105 0.300818 0.574843 0.041 Uiso 1 1 calc R U . . .
H35A H 0.333626 0.372893 0.596861 0.041 Uiso 1 1 calc R U . . .
C38 C 0.3218(3) 0.3071(2) 0.7911(3) 0.0412(9) Uani 1 1 d . . . . .
H38 H 0.293505 0.329848 0.835049 0.049 Uiso 1 1 calc R U . . .
H38A H 0.348492 0.255955 0.814121 0.049 Uiso 1 1 calc R U . . .
C39 C 0.0260(5) 0.2827(3) 0.8883(4) 0.0683(15) Uani 1 1 d . . . . .
H42 H -0.041010 0.266225 0.875950 0.082 Uiso 1 1 calc R U . . .
C40 C 0.1471(5) 0.3809(5) 0.9547(5) 0.141(4) Uani 1 1 d . . . . .
H40 H 0.176905 0.372453 1.020370 0.212 Uiso 1 1 calc R U . . .
H40A H 0.147152 0.435735 0.941681 0.212 Uiso 1 1 calc R U . . .
H40B H 0.186016 0.353487 0.923295 0.212 Uiso 1 1 calc R U . . .
C41 C -0.0313(6) 0.3994(4) 0.9383(5) 0.100(2) Uani 1 1 d . . . . .
H41 H -0.097788 0.378997 0.904563 0.151 Uiso 1 1 calc R U . . .
H41A H -0.025629 0.451599 0.917779 0.151 Uiso 1 1 calc R U . . .
H41B H -0.021562 0.399879 1.003477 0.151 Uiso 1 1 calc R U . . .

loop_
_atom_site_aniso_label
_atom_site_aniso_U_11
_atom_site_aniso_U_22
_atom_site_aniso_U_33
_atom_site_aniso_U_23
_atom_site_aniso_U_13
_atom_site_aniso_U_12
Fe1 0.0262(3) 0.0331(3) 0.0108(2) -0.00123(18) 0.00398(17) -0.0021(2)
N1 0.0276(14) 0.0306(16) 0.0138(12) -0.0025(11) 0.0044(11) -0.0008(12)
N2 0.0232(14) 0.0302(16) 0.0150(12) -0.0024(11) 0.0035(11) -0.0005(12)
N3 0.0261(15) 0.0337(17) 0.0148(12) -0.0004(11) 0.0027(11) -0.0004(12)
N4 0.0252(14) 0.0329(16) 0.0140(12) 0.0008(11) 0.0038(11) -0.0019(12)
N5 0.0279(15) 0.0360(17) 0.0141(12) 0.0006(11) 0.0056(11) -0.0005(13)
N6 0.0266(14) 0.0388(18) 0.0128(12) 0.0005(11) 0.0029(11) -0.0065(13)
N7 0.0312(15) 0.0387(18) 0.0124(12) -0.0028(11) 0.0060(11) -0.0051(13)
N8 0.0329(16) 0.0327(17) 0.0147(12) 0.0002(11) 0.0056(12) 0.0017(13)
O1 0.0280(13) 0.0630(19) 0.0227(12) 0.0018(11) 0.0084(11) -0.0049(12)
O2 0.0334(14) 0.0498(17) 0.0231(12) 0.0093(11) 0.0016(11) -0.0029(12)
O3 0.075(2) 0.0482(18) 0.0208(13) -0.0034(12) 0.0001(13) 0.0191(16)
O4 0.0344(14) 0.0569(18) 0.0164(11) -0.0031(11) -0.0022(10) -0.0032(13)
C1 0.0298(18) 0.042(2) 0.0153(15) -0.0019(14) 0.0014(13) -0.0019(16)
C2 0.0291(18) 0.042(2) 0.0213(16) -0.0028(15) 0.0031(14) 0.0002(16)
C3 0.0289(18) 0.038(2) 0.0249(17) -0.0068(14) 0.0089(14) -0.0064(16)
C4 0.0313(18) 0.033(2) 0.0173(15) -0.0016(13) 0.0068(14) -0.0016(15)
C5 0.0290(17) 0.0255(18) 0.0161(14) -0.0025(12) 0.0056(13) 0.0006(14)
C36 0.046(2) 0.046(3) 0.035(2) -0.0062(18) 0.0024(19) -0.011(2)
C37 0.041(2) 0.055(3) 0.036(2) 0.0033(19) 0.0085(18) -0.016(2)
N9 0.085(3) 0.066(3) 0.036(2) -0.0003(18) 0.027(2) -0.022(2)
O5 0.166(6) 0.174(6) 0.078(3) -0.007(3) 0.019(4) 0.076(5)
C6 0.0264(17) 0.0294(18) 0.0145(14) -0.0019(12) 0.0052(13) 0.0008(14)
C7 0.0245(16) 0.0311(19) 0.0152(14) -0.0038(13) 0.0035(13) -0.0010(14)
C8 0.0268(17) 0.0305(19) 0.0179(15) -0.0041(13) 0.0047(13) 0.0009(15)
C9 0.0305(18) 0.034(2) 0.0184(15) -0.0019(13) 0.0037(14) 0.0025(15)
C10 0.0272(17) 0.035(2) 0.0196(15) -0.0065(13) 0.0048(13) 0.0031(15)
C11 0.0302(19) 0.046(2) 0.0203(16) -0.0023(15) 0.0024(14) 0.0026(17)
C12 0.0278(19) 0.064(3) 0.0214(17) -0.0073(17) -0.0012(15) 0.0046(19)
C13 0.0254(18) 0.071(3) 0.0249(18) -0.0081(18) 0.0060(15) -0.0045(19)
C14 0.0261(18) 0.063(3) 0.0215(16) -0.0062(16) 0.0068(14) -0.0035(18)
C15 0.0245(17) 0.040(2) 0.0200(15) -0.0068(14) 0.0060(13) 0.0015(15)
C16 0.0245(17) 0.044(2) 0.0181(15) -0.0040(14) 0.0063(13) 0.0017(16)
C17 0.0305(18) 0.037(2) 0.0158(15) 0.0015(13) 0.0060(14) -0.0040(15)
C18 0.0331(19) 0.037(2) 0.0239(16) 0.0034(15) 0.0107(15) -0.0007(16)
C19 0.040(2) 0.034(2) 0.0213(16) -0.0033(14) 0.0146(15) -0.0043(17)
C20 0.0348(19) 0.038(2) 0.0137(14) -0.0007(13) 0.0075(14) -0.0049(16)
C21 0.0249(17) 0.039(2) 0.0149(14) -0.0016(13) 0.0071(13) -0.0072(15)
C22 0.0257(17) 0.038(2) 0.0126(14) -0.0017(13) 0.0063(13) -0.0056(15)
C23 0.0273(17) 0.035(2) 0.0155(14) 0.0020(13) 0.0061(13) -0.0036(15)
C24 0.0253(17) 0.036(2) 0.0162(15) 0.0005(13) 0.0049(13) -0.0055(15)
C25 0.0257(17) 0.045(2) 0.0173(15) 0.0033(14) 0.0032(13) -0.0069(16)
C26 0.0253(17) 0.043(2) 0.0217(16) 0.0070(14) 0.0072(14) -0.0047(16)
C27 0.033(2) 0.053(3) 0.0273(18) 0.0076(17) 0.0023(16) -0.0036(19)
C28 0.036(2) 0.051(3) 0.034(2) 0.0136(18) 0.0025(17) 0.0048(19)
C29 0.043(2) 0.043(2) 0.043(2) 0.0143(18) 0.0163(19) 0.0084(19)
C30 0.040(2) 0.042(2) 0.0285(18) 0.0075(16) 0.0105(16) 0.0002(18)
C31 0.0294(18) 0.041(2) 0.0225(16) 0.0054(14) 0.0080(14) -0.0031(16)
C32 0.038(2) 0.038(2) 0.0198(16) 0.0031(14) 0.0074(15) -0.0001(17)
C33 0.036(2) 0.036(2) 0.0180(15) 0.0022(14) 0.0070(14) -0.0030(16)
C34 0.037(2) 0.032(2) 0.0218(16) 0.0011(14) 0.0081(15) -0.0009(16)
C35 0.043(2) 0.036(2) 0.0188(16) -0.0047(14) 0.0055(15) -0.0034(17)
C38 0.052(2) 0.041(2) 0.0316(19) 0.0040(16) 0.0160(18) -0.0083(19)
C39 0.082(4) 0.073(4) 0.061(3) -0.007(3) 0.038(3) 0.012(3)
C40 0.095(5) 0.197(9) 0.076(4) 0.073(5) -0.044(4) -0.086(6)
C41 0.157(7) 0.093(5) 0.089(5) 0.005(4) 0.091(5) -0.013(5)

loop_
_atom_type_symbol
_atom_type_description
_atom_type_scat_dispersion_real
_atom_type_scat_dispersion_imag
_atom_type_scat_source
C C 0.0033 0.0016 'International Tables Vol C Tables 4.2.6.8 and 6.1.1.4'
H H 0.0000 0.0000 'International Tables Vol C Tables 4.2.6.8 and 6.1.1.4'
N N 0.0061 0.0033 'International Tables Vol C Tables 4.2.6.8 and 6.1.1.4'
O O 0.0106 0.0060 'International Tables Vol C Tables 4.2.6.8 and 6.1.1.4'
Fe Fe 0.3463 0.8444 'International Tables Vol C Tables 4.2.6.8 and 6.1.1.4'

loop_
_geom_angle_atom_site_label_1
_geom_angle_atom_site_label_2
_geom_angle_atom_site_label_3
_geom_angle
_geom_angle_site_symmetry_1
_geom_angle_site_symmetry_3
_geom_angle_publ_flag
N4 Fe1 N1 94.01(11) . . ?
N4 Fe1 N7 89.72(12) . . ?
N1 Fe1 N7 176.20(12) . . ?
N4 Fe1 N8 172.70(11) . . ?
N1 Fe1 N8 93.08(11) . . ?
N7 Fe1 N8 83.17(12) . . ?
N4 Fe1 N2 92.67(11) . . ?
N1 Fe1 N2 81.39(11) . . ?
N7 Fe1 N2 99.24(11) . . ?
N8 Fe1 N2 90.13(11) . . ?
N4 Fe1 N5 82.04(11) . . ?
N1 Fe1 N5 90.38(11) . . ?
N7 Fe1 N5 89.35(11) . . ?
N8 Fe1 N5 96.16(11) . . ?
N2 Fe1 N5 169.92(11) . . ?
C1 N1 C5 116.6(3) . . ?
C1 N1 Fe1 127.8(2) . . ?
C5 N1 Fe1 115.6(2) . . ?
C6 N2 C7 102.2(3) . . ?
C6 N2 Fe1 112.1(2) . . ?
C7 N2 Fe1 145.7(2) . . ?
C6 N3 C8 102.1(3) . . ?
C17 N4 C21 116.8(3) . . ?
C17 N4 Fe1 127.5(2) . . ?
C21 N4 Fe1 115.5(2) . . ?
C22 N5 C23 102.8(3) . . ?
C22 N5 Fe1 110.8(2) . . ?
C23 N5 Fe1 145.5(2) . . ?
C24 N6 C22 102.7(3) . . ?
C33 N7 Fe1 107.8(2) . . ?
C33 N7 H7 110.1 . . ?
Fe1 N7 H7 110.1 . . ?
C33 N7 H7A 110.1 . . ?
Fe1 N7 H7A 110.1 . . ?
H7 N7 H7A 108.5 . . ?
C34 N8 Fe1 112.6(2) . . ?
C34 N8 H8 109.1 . . ?
Fe1 N8 H8 109.1 . . ?
C34 N8 H8A 109.1 . . ?
Fe1 N8 H8A 109.1 . . ?
H8 N8 H8A 107.8 . . ?
N1 C1 C2 123.5(3) . . ?
N1 C1 H1 118.3 . . ?
C2 C1 H1 118.3 . . ?
C1 C2 C3 119.4(3) . . ?
C1 C2 H2 120.3 . . ?
C3 C2 H2 120.3 . . ?
C4 C3 C2 117.9(3) . . ?
C4 C3 H3 121.0 . . ?
C2 C3 H3 121.0 . . ?
C5 C4 C3 119.6(3) . . ?
C5 C4 H4 120.2 . . ?
C3 C4 H4 120.2 . . ?
N1 C5 C4 123.0(3) . . ?
N1 C5 C6 113.2(3) . . ?
C4 C5 C6 123.9(3) . . ?
C35 C36 C37 110.9(3) . . ?
C35 C36 H36 109.5 . . ?
C37 C36 H36 109.5 . . ?
C35 C36 H36A 109.5 . . ?
C37 C36 H36A 109.5 . . ?
H36 C36 H36A 108.1 . . ?
C38 C37 C36 111.1(4) . . ?
C38 C37 H37 109.4 . . ?
C36 C37 H37 109.4 . . ?
C38 C37 H37A 109.4 . . ?
C36 C37 H37A 109.4 . . ?
H37 C37 H37A 108.0 . . ?
C39 N9 C41 123.8(5) . . ?
C39 N9 C40 118.6(6) . . ?
C41 N9 C40 117.3(6) . . ?
N3 C6 N2 116.8(3) . . ?
N3 C6 C5 125.4(3) . . ?
N2 C6 C5 117.8(3) . . ?
N2 C7 C8 108.5(3) . . ?
N2 C7 C16 129.6(3) . . ?
C8 C7 C16 122.0(3) . . ?
N3 C8 C7 110.4(3) . . ?
N3 C8 C9 125.6(3) . . ?
C7 C8 C9 123.9(3) . . ?
O2 C9 C8 123.9(3) . . ?
O2 C9 C10 121.5(3) . . ?
C8 C9 C10 114.6(3) . . ?
C11 C10 C15 119.6(3) . . ?
C11 C10 C9 118.9(3) . . ?
C15 C10 C9 121.6(3) . . ?
C12 C11 C10 120.4(4) . . ?
C12 C11 H11 119.8 . . ?
C10 C11 H11 119.8 . . ?
C11 C12 C13 120.2(3) . . ?
C11 C12 H12 119.9 . . ?
C13 C12 H12 119.9 . . ?
C12 C13 C14 119.7(4) . . ?
C12 C13 H13 120.2 . . ?
C14 C13 H13 120.2 . . ?
C15 C14 C13 120.6(4) . . ?
C15 C14 H14 119.7 . . ?
C13 C14 H14 119.7 . . ?
C14 C15 C10 119.5(3) . . ?
C14 C15 C16 118.3(3) . . ?
C10 C15 C16 122.2(3) . . ?
O1 C16 C7 125.0(3) . . ?
O1 C16 C15 120.0(3) . . ?
C7 C16 C15 115.0(3) . . ?
N4 C17 C18 123.3(3) . . ?
N4 C17 H17 118.4 . . ?
C18 C17 H17 118.4 . . ?
C17 C18 C19 119.4(3) . . ?
C17 C18 H18 120.3 . . ?
C19 C18 H18 120.3 . . ?
C20 C19 C18 118.4(3) . . ?
C20 C19 H19 120.8 . . ?
C18 C19 H19 120.8 . . ?
C19 C20 C21 119.3(3) . . ?
C19 C20 H20 120.3 . . ?
C21 C20 H20 120.3 . . ?
N4 C21 C20 122.7(3) . . ?
N4 C21 C22 112.9(3) . . ?
C20 C21 C22 124.3(3) . . ?
N6 C22 N5 116.0(3) . . ?
N6 C22 C21 125.6(3) . . ?
N5 C22 C21 118.4(3) . . ?
N5 C23 C24 107.8(3) . . ?
N5 C23 C32 130.2(3) . . ?
C24 C23 C32 122.0(3) . . ?
N6 C24 C23 110.7(3) . . ?
N6 C24 C25 125.5(3) . . ?
C23 C24 C25 123.7(3) . . ?
O4 C25 C24 122.9(4) . . ?
O4 C25 C26 121.9(3) . . ?
C24 C25 C26 115.2(3) . . ?
C27 C26 C31 119.4(4) . . ?
C27 C26 C25 119.6(3) . . ?
C31 C26 C25 121.0(3) . . ?
C28 C27 C26 120.2(4) . . ?
C28 C27 H27 119.9 . . ?
C26 C27 H27 119.9 . . ?
C27 C28 C29 120.6(4) . . ?
C27 C28 H28 119.7 . . ?
C29 C28 H28 119.7 . . ?
C28 C29 C30 120.2(4) . . ?
C28 C29 H29 119.9 . . ?
C30 C29 H29 119.9 . . ?
C31 C30 C29 120.2(4) . . ?
C31 C30 H30 119.9 . . ?
C29 C30 H30 119.9 . . ?
C30 C31 C26 119.5(3) . . ?
C30 C31 C32 118.4(3) . . ?
C26 C31 C32 122.0(3) . . ?
O3 C32 C23 125.3(3) . . ?
O3 C32 C31 119.2(3) . . ?
C23 C32 C31 115.5(3) . . ?
N7 C33 C38 114.0(3) . . ?
N7 C33 C34 108.0(3) . . ?
C38 C33 C34 112.5(3) . . ?
N7 C33 H33 107.4 . . ?
C38 C33 H33 107.4 . . ?
C34 C33 H33 107.4 . . ?
N8 C34 C35 111.4(3) . . ?
N8 C34 C33 107.3(3) . . ?
C35 C34 C33 112.6(3) . . ?
N8 C34 H34 108.5 . . ?
C35 C34 H34 108.5 . . ?
C33 C34 H34 108.5 . . ?
C34 C35 C36 111.9(3) . . ?
C34 C35 H35 109.2 . . ?
C36 C35 H35 109.2 . . ?
C34 C35 H35A 109.2 . . ?
C36 C35 H35A 109.2 . . ?
H35 C35 H35A 107.9 . . ?
C33 C38 C37 113.0(3) . . ?
C33 C38 H38 109.0 . . ?
C37 C38 H38 109.0 . . ?
C33 C38 H38A 109.0 . . ?
C37 C38 H38A 109.0 . . ?
H38 C38 H38A 107.8 . . ?
O5 C39 N9 133.0(7) . . ?
O5 C39 H42 113.5 . . ?
N9 C39 H42 113.5 . . ?
N9 C40 H40 109.5 . . ?
N9 C40 H40A 109.5 . . ?
H40 C40 H40A 109.5 . . ?
N9 C40 H40B 109.5 . . ?
H40 C40 H40B 109.5 . . ?
H40A C40 H40B 109.5 . . ?
N9 C41 H41 109.5 . . ?
N9 C41 H41A 109.5 . . ?
H41 C41 H41A 109.5 . . ?
N9 C41 H41B 109.5 . . ?
H41 C41 H41B 109.5 . . ?
H41A C41 H41B 109.5 . . ?

loop_
_geom_bond_atom_site_label_1
_geom_bond_atom_site_label_2
_geom_bond_distance
_geom_bond_site_symmetry_2
_geom_bond_publ_flag
Fe1 N4 1.975(3) . ?
Fe1 N1 1.995(3) . ?
Fe1 N7 2.006(3) . ?
Fe1 N8 2.019(3) . ?
Fe1 N2 2.021(3) . ?
Fe1 N5 2.024(3) . ?
N1 C1 1.351(4) . ?
N1 C5 1.359(4) . ?
N2 C6 1.360(4) . ?
N2 C7 1.374(4) . ?
N3 C6 1.345(4) . ?
N3 C8 1.358(4) . ?
N4 C17 1.351(4) . ?
N4 C21 1.363(4) . ?
N5 C22 1.364(4) . ?
N5 C23 1.377(4) . ?
N6 C24 1.349(5) . ?
N6 C22 1.352(4) . ?
N7 C33 1.483(5) . ?
N7 H7 0.9100 . ?
N7 H7A 0.9100 . ?
N8 C34 1.490(4) . ?
N8 H8 0.9100 . ?
N8 H8A 0.9100 . ?
O1 C16 1.232(4) . ?
O2 C9 1.224(4) . ?
O3 C32 1.227(4) . ?
O4 C25 1.226(4) . ?
C1 C2 1.377(5) . ?
C1 H1 0.9500 . ?
C2 C3 1.394(5) . ?
C2 H2 0.9500 . ?
C3 C4 1.385(5) . ?
C3 H3 0.9500 . ?
C4 C5 1.383(5) . ?
C4 H4 0.9500 . ?
C5 C6 1.450(5) . ?
C36 C35 1.528(6) . ?
C36 C37 1.534(6) . ?
C36 H36 0.9900 . ?
C36 H36A 0.9900 . ?
C37 C38 1.523(5) . ?
C37 H37 0.9900 . ?
C37 H37A 0.9900 . ?
N9 C39 1.314(7) . ?
N9 C41 1.428(8) . ?
N9 C40 1.478(7) . ?
O5 C39 1.207(7) . ?
C7 C8 1.394(5) . ?
C7 C16 1.451(5) . ?
C8 C9 1.464(4) . ?
C9 C10 1.487(5) . ?
C10 C11 1.395(5) . ?
C10 C15 1.400(5) . ?
C11 C12 1.383(5) . ?
C11 H11 0.9500 . ?
C12 C13 1.387(6) . ?
C12 H12 0.9500 . ?
C13 C14 1.394(5) . ?
C13 H13 0.9500 . ?
C14 C15 1.390(5) . ?
C14 H14 0.9500 . ?
C15 C16 1.499(5) . ?
C17 C18 1.375(5) . ?
C17 H17 0.9500 . ?
C18 C19 1.392(5) . ?
C18 H18 0.9500 . ?
C19 C20 1.380(5) . ?
C19 H19 0.9500 . ?
C20 C21 1.387(5) . ?
C20 H20 0.9500 . ?
C21 C22 1.444(5) . ?
C23 C24 1.405(4) . ?
C23 C32 1.439(5) . ?
C24 C25 1.458(5) . ?
C25 C26 1.496(5) . ?
C26 C27 1.401(5) . ?
C26 C31 1.403(5) . ?
C27 C28 1.372(6) . ?
C27 H27 0.9500 . ?
C28 C29 1.376(6) . ?
C28 H28 0.9500 . ?
C29 C30 1.390(5) . ?
C29 H29 0.9500 . ?
C30 C31 1.388(5) . ?
C30 H30 0.9500 . ?
C31 C32 1.514(5) . ?
C33 C38 1.516(5) . ?
C33 C34 1.526(5) . ?
C33 H33 1.0000 . ?
C34 C35 1.519(5) . ?
C34 H34 1.0000 . ?
C35 H35 0.9900 . ?
C35 H35A 0.9900 . ?
C38 H38 0.9900 . ?
C38 H38A 0.9900 . ?
C39 H42 0.9500 . ?
C40 H40 0.9800 . ?
C40 H40A 0.9800 . ?
C40 H40B 0.9800 . ?
C41 H41 0.9800 . ?
C41 H41A 0.9800 . ?
C41 H41B 0.9800 . ?

loop_
_geom_torsion_atom_site_label_1
_geom_torsion_atom_site_label_2
_geom_torsion_atom_site_label_3
_geom_torsion_atom_site_label_4
_geom_torsion
_geom_torsion_site_symmetry_1
_geom_torsion_site_symmetry_2
_geom_torsion_site_symmetry_3
_geom_torsion_site_symmetry_4
_geom_torsion_publ_flag
C5 N1 C1 C2 0.3(5) . . . . ?
Fe1 N1 C1 C2 -179.5(3) . . . . ?
N1 C1 C2 C3 -0.1(6) . . . . ?
C1 C2 C3 C4 -0.4(5) . . . . ?
C2 C3 C4 C5 0.8(5) . . . . ?
C1 N1 C5 C4 0.2(5) . . . . ?
Fe1 N1 C5 C4 180.0(3) . . . . ?
C1 N1 C5 C6 -179.8(3) . . . . ?
Fe1 N1 C5 C6 0.0(4) . . . . ?
C3 C4 C5 N1 -0.7(5) . . . . ?
C3 C4 C5 C6 179.2(3) . . . . ?
C35 C36 C37 C38 -55.5(5) . . . . ?
C8 N3 C6 N2 -0.8(4) . . . . ?
C8 N3 C6 C5 179.9(3) . . . . ?
C7 N2 C6 N3 1.0(4) . . . . ?
Fe1 N2 C6 N3 -178.7(2) . . . . ?
C7 N2 C6 C5 -179.7(3) . . . . ?
Fe1 N2 C6 C5 0.6(4) . . . . ?
N1 C5 C6 N3 178.9(3) . . . . ?
C4 C5 C6 N3 -1.1(5) . . . . ?
N1 C5 C6 N2 -0.4(4) . . . . ?
C4 C5 C6 N2 179.6(3) . . . . ?
C6 N2 C7 C8 -0.7(4) . . . . ?
Fe1 N2 C7 C8 178.9(3) . . . . ?
C6 N2 C7 C16 179.9(3) . . . . ?
Fe1 N2 C7 C16 -0.6(7) . . . . ?
C6 N3 C8 C7 0.3(4) . . . . ?
C6 N3 C8 C9 179.7(3) . . . . ?
N2 C7 C8 N3 0.2(4) . . . . ?
C16 C7 C8 N3 179.7(3) . . . . ?
N2 C7 C8 C9 -179.1(3) . . . . ?
C16 C7 C8 C9 0.4(5) . . . . ?
N3 C8 C9 O2 -2.9(6) . . . . ?
C7 C8 C9 O2 176.4(3) . . . . ?
N3 C8 C9 C10 175.6(3) . . . . ?
C7 C8 C9 C10 -5.1(5) . . . . ?
O2 C9 C10 C11 2.1(5) . . . . ?
C8 C9 C10 C11 -176.4(3) . . . . ?
O2 C9 C10 C15 -179.2(3) . . . . ?
C8 C9 C10 C15 2.3(5) . . . . ?
C15 C10 C11 C12 -2.0(5) . . . . ?
C9 C10 C11 C12 176.7(3) . . . . ?
C10 C11 C12 C13 -1.1(6) . . . . ?
C11 C12 C13 C14 2.4(6) . . . . ?
C12 C13 C14 C15 -0.5(6) . . . . ?
C13 C14 C15 C10 -2.6(6) . . . . ?
C13 C14 C15 C16 177.4(3) . . . . ?
C11 C10 C15 C14 3.8(5) . . . . ?
C9 C10 C15 C14 -174.9(3) . . . . ?
C11 C10 C15 C16 -176.2(3) . . . . ?
C9 C10 C15 C16 5.1(5) . . . . ?
N2 C7 C16 O1 6.8(6) . . . . ?
C8 C7 C16 O1 -172.6(3) . . . . ?
N2 C7 C16 C15 -173.8(3) . . . . ?
C8 C7 C16 C15 6.8(5) . . . . ?
C14 C15 C16 O1 -10.1(5) . . . . ?
C10 C15 C16 O1 169.9(3) . . . . ?
C14 C15 C16 C7 170.4(3) . . . . ?
C10 C15 C16 C7 -9.6(5) . . . . ?
C21 N4 C17 C18 0.7(5) . . . . ?
Fe1 N4 C17 C18 176.7(3) . . . . ?
N4 C17 C18 C19 2.1(5) . . . . ?
C17 C18 C19 C20 -2.5(5) . . . . ?
C18 C19 C20 C21 0.1(5) . . . . ?
C17 N4 C21 C20 -3.2(5) . . . . ?
Fe1 N4 C21 C20 -179.7(3) . . . . ?
C17 N4 C21 C22 175.4(3) . . . . ?
Fe1 N4 C21 C22 -1.1(3) . . . . ?
C19 C20 C21 N4 2.8(5) . . . . ?
C19 C20 C21 C22 -175.7(3) . . . . ?
C24 N6 C22 N5 1.1(4) . . . . ?
C24 N6 C22 C21 -177.4(3) . . . . ?
C23 N5 C22 N6 -1.0(4) . . . . ?
Fe1 N5 C22 N6 -173.2(2) . . . . ?
C23 N5 C22 C21 177.7(3) . . . . ?
Fe1 N5 C22 C21 5.5(4) . . . . ?
N4 C21 C22 N6 175.4(3) . . . . ?
C20 C21 C22 N6 -6.0(5) . . . . ?
N4 C21 C22 N5 -3.1(4) . . . . ?
C20 C21 C22 N5 175.5(3) . . . . ?
C22 N5 C23 C24 0.4(3) . . . . ?
Fe1 N5 C23 C24 167.5(3) . . . . ?
C22 N5 C23 C32 178.9(3) . . . . ?
Fe1 N5 C23 C32 -14.0(7) . . . . ?
C22 N6 C24 C23 -0.8(4) . . . . ?
C22 N6 C24 C25 178.3(3) . . . . ?
N5 C23 C24 N6 0.2(4) . . . . ?
C32 C23 C24 N6 -178.4(3) . . . . ?
N5 C23 C24 C25 -178.8(3) . . . . ?
C32 C23 C24 C25 2.5(5) . . . . ?
N6 C24 C25 O4 3.3(5) . . . . ?
C23 C24 C25 O4 -177.8(3) . . . . ?
N6 C24 C25 C26 -174.8(3) . . . . ?
C23 C24 C25 C26 4.2(5) . . . . ?
O4 C25 C26 C27 -5.4(5) . . . . ?
C24 C25 C26 C27 172.7(3) . . . . ?
O4 C25 C26 C31 175.1(3) . . . . ?
C24 C25 C26 C31 -6.9(5) . . . . ?
C31 C26 C27 C28 0.5(5) . . . . ?
C25 C26 C27 C28 -179.0(3) . . . . ?
C26 C27 C28 C29 -1.0(6) . . . . ?
C27 C28 C29 C30 0.0(6) . . . . ?
C28 C29 C30 C31 1.5(6) . . . . ?
C29 C30 C31 C26 -1.9(5) . . . . ?
C29 C30 C31 C32 175.4(3) . . . . ?
C27 C26 C31 C30 0.9(5) . . . . ?
C25 C26 C31 C30 -179.5(3) . . . . ?
C27 C26 C31 C32 -176.3(3) . . . . ?
C25 C26 C31 C32 3.3(5) . . . . ?
N5 C23 C32 O3 -3.1(6) . . . . ?
C24 C23 C32 O3 175.2(4) . . . . ?
N5 C23 C32 C31 175.4(3) . . . . ?
C24 C23 C32 C31 -6.2(5) . . . . ?
C30 C31 C32 O3 4.8(5) . . . . ?
C26 C31 C32 O3 -178.0(4) . . . . ?
C30 C31 C32 C23 -173.9(3) . . . . ?
C26 C31 C32 C23 3.3(5) . . . . ?
Fe1 N7 C33 C38 -173.5(2) . . . . ?
Fe1 N7 C33 C34 -47.8(3) . . . . ?
Fe1 N8 C34 C35 99.5(3) . . . . ?
Fe1 N8 C34 C33 -24.2(3) . . . . ?
N7 C33 C34 N8 46.6(4) . . . . ?
C38 C33 C34 N8 173.2(3) . . . . ?
N7 C33 C34 C35 -76.4(4) . . . . ?
C38 C33 C34 C35 50.3(4) . . . . ?
N8 C34 C35 C36 -173.4(3) . . . . ?
C33 C34 C35 C36 -52.8(4) . . . . ?
C37 C36 C35 C34 55.4(5) . . . . ?
N7 C33 C38 C37 72.3(4) . . . . ?
C34 C33 C38 C37 -51.0(5) . . . . ?
C36 C37 C38 C33 53.8(5) . . . . ?
C41 N9 C39 O5 178.9(7) . . . . ?
C40 N9 C39 O5 -7.1(10) . . . . ?
